data_7214474
loop_
_publ_author_name
'Yang, Wei'
'Wang, Chiming'
'Ma, Qi'
'Liu, Chenxi'
'Wang, Hailong'
'Jiang, Jianzhuang'

_publ_section_title
;
 Synthesis, crystal structures, and luminescence properties of seven
 tripodal imidazole-based Zn/Cd(ii) coordination polymers induced by
 tricarboxylates
;
_journal_issue 21
_journal_name_full CrystEngComm
_journal_page_first 4554
_journal_paper_doi 10.1039/c4ce00212a
_journal_volume 16
_journal_year 2014
_chemical_formula_sum 'C60 H43 N12 O18.5 Zn3'
_chemical_formula_weight 1424.17
_chemical_name_systematic
; 
 ? 
;
_space_group_IT_number 61
_symmetry_cell_setting orthorhombic
_symmetry_space_group_name_Hall '-P 2ac 2ab'
_symmetry_space_group_name_H-M 'P b c a'
_atom_sites_solution_hydrogens geom
_atom_sites_solution_primary direct
_atom_sites_solution_secondary difmap
_audit_creation_method SHELXL-97
_cell_angle_alpha 90.00
_cell_angle_beta 90.00
_cell_angle_gamma 90.00
_cell_formula_units_Z 8
_cell_length_a 19.9674(5)
_cell_length_b 18.9868(5)
_cell_length_c 30.7298(11)
_cell_measurement_reflns_used 5768
_cell_measurement_temperature 293(2)
_cell_measurement_theta_max 28.48
_cell_measurement_theta_min 2.85
_cell_volume 11650.2(6)
_computing_structure_refinement 'SHELXL-97 (Sheldrick, 1997)'
_computing_structure_solution 'SHELXS-97 (Sheldrick, 1990)'
_diffrn_ambient_temperature 293(2)
_diffrn_detector_area_resol_mean 16.2141
_diffrn_measured_fraction_theta_full 0.997
_diffrn_measured_fraction_theta_max 0.997
_diffrn_measurement_device_type 'Xcalibur, Eos, Gemini'
_diffrn_measurement_method '\w scans'
_diffrn_radiation_monochromator graphite
_diffrn_radiation_source 'fine-focus sealed tube'
_diffrn_radiation_type MoK\a
_diffrn_radiation_wavelength 0.71073
_diffrn_reflns_av_R_equivalents 0.0978
_diffrn_reflns_av_sigmaI/netI 0.1131
_diffrn_reflns_limit_h_max 23
_diffrn_reflns_limit_h_min -14
_diffrn_reflns_limit_k_max 17
_diffrn_reflns_limit_k_min -22
_diffrn_reflns_limit_l_max 23
_diffrn_reflns_limit_l_min -36
_diffrn_reflns_number 35346
_diffrn_reflns_theta_full 25.00
_diffrn_reflns_theta_max 25.00
_diffrn_reflns_theta_min 2.93
_diffrn_standards_interval_count 0
_diffrn_standards_interval_time 0
_diffrn_standards_number 0
_exptl_absorpt_coefficient_mu 1.314
_exptl_absorpt_correction_T_max 0.854
_exptl_absorpt_correction_T_min 0.777
_exptl_absorpt_correction_type multi-scan
_exptl_absorpt_process_details
;
CrysAlisPro, Oxford Diffraction Ltd.,
Version 1.171.34.40 (release 27-08-2010 CrysAlis171 .NET)
(compiled Aug 27 2010,11:50:40)
Empirical absorption correction using spherical harmonics,
 implemented in SCALE3 ABSPACK scaling algorithm.
;
_exptl_crystal_colour colorless
_exptl_crystal_density_diffrn 1.624
_exptl_crystal_density_method 'not measured'
_exptl_crystal_description block
_exptl_crystal_F_000 5800
_exptl_crystal_size_max 0.22
_exptl_crystal_size_mid 0.16
_exptl_crystal_size_min 0.12
_refine_diff_density_max 1.468
_refine_diff_density_min -0.555
_refine_diff_density_rms 0.107
_refine_ls_extinction_method none
_refine_ls_goodness_of_fit_ref 0.998
_refine_ls_hydrogen_treatment mixed
_refine_ls_matrix_type full
_refine_ls_number_parameters 837
_refine_ls_number_reflns 10230
_refine_ls_number_restraints 21
_refine_ls_restrained_S_all 1.019
_refine_ls_R_factor_all 0.1264
_refine_ls_R_factor_gt 0.0662
_refine_ls_shift/su_max 0.001
_refine_ls_shift/su_mean 0.000
_refine_ls_structure_factor_coef Fsqd
_refine_ls_weighting_details 'calc w=1/[\s^2^(Fo^2^)+(0.0810P)^2^+0.0000P] where P=(Fo^2^+2Fc^2^)/3'
_refine_ls_weighting_scheme calc
_refine_ls_wR_factor_gt 0.1578
_refine_ls_wR_factor_ref 0.1866
_reflns_number_gt 5960
_reflns_number_total 10230
_reflns_threshold_expression >2sigma(I)
_cod_data_source_file c4ce00212a3.cif
_cod_data_source_block 5
_cod_depositor_comments 'Adding full bibliography for 7214470--7214476.cif.'
_cod_original_formula_sum 'C60 H43 N12 O18.50 Zn3'
_cod_database_code 7214474

loop_
_symmetry_equiv_pos_as_xyz
'x, y, z'
'-x+1/2, -y, z+1/2'
'x+1/2, -y+1/2, -z'
'-x, y+1/2, -z+1/2'
'-x, -y, -z'
'x-1/2, y, -z-1/2'
'-x-1/2, y-1/2, z'
'x, -y-1/2, z-1/2'

loop_
_atom_site_label
_atom_site_type_symbol
_atom_site_fract_x
_atom_site_fract_y
_atom_site_fract_z
_atom_site_U_iso_or_equiv
_atom_site_adp_type
_atom_site_occupancy
_atom_site_symmetry_multiplicity
_atom_site_calc_flag
_atom_site_refinement_flags
C1 C 0.6625(3) 1.1666(3) 0.2025(2) 0.0245(14) Uani 1 1 d .
C2 C 0.7831(3) 1.1653(3) 0.1457(2) 0.0343(16) Uani 1 1 d .
C3 C 0.6608(3) 1.1371(3) 0.1573(2) 0.0303(16) Uani 1 1 d .
C4 C 0.7186(3) 1.1327(3) 0.1308(2) 0.0287(15) Uani 1 1 d .
C5 C 0.7150(3) 1.1018(3) 0.0904(2) 0.0403(18) Uani 1 1 d .
H5 H 0.7531 1.1001 0.0731 0.048 Uiso 1 1 calc R
C6 C 0.6559(4) 1.0731(4) 0.0750(3) 0.052(2) Uani 1 1 d .
H6 H 0.6543 1.0520 0.0477 0.062 Uiso 1 1 calc R
C7 C 0.5991(4) 1.0763(3) 0.1008(3) 0.045(2) Uani 1 1 d .
H7 H 0.5588 1.0580 0.0906 0.055 Uiso 1 1 calc R
C8 C 0.6022(3) 1.1070(3) 0.1420(3) 0.0386(18) Uani 1 1 d .
C9 C 0.5056(3) 1.0572(3) 0.1784(2) 0.0365(17) Uani 1 1 d .
C10 C 0.5207(3) 0.9872(3) 0.1680(3) 0.0450(19) Uani 1 1 d .
H10 H 0.5596 0.9756 0.1530 0.054 Uiso 1 1 calc R
C11 C 0.4762(3) 0.9364(3) 0.1806(2) 0.0392(18) Uani 1 1 d .
H11 H 0.4851 0.8898 0.1734 0.047 Uiso 1 1 calc R
C12 C 0.4183(3) 0.9516(3) 0.2039(2) 0.0307(16) Uani 1 1 d .
C13 C 0.4054(3) 1.0215(3) 0.2141(2) 0.0357(17) Uani 1 1 d .
H13 H 0.3672 1.0330 0.2298 0.043 Uiso 1 1 calc R
C14 C 0.4484(3) 1.0739(3) 0.2012(2) 0.0410(19) Uani 1 1 d .
H14 H 0.4390 1.1206 0.2078 0.049 Uiso 1 1 calc R
C15 C 0.3697(3) 0.8938(4) 0.2167(2) 0.0361(17) Uani 1 1 d .
C16 C 0.8636(4) 2.1948(4) 0.5796(3) 0.0449(19) Uani 1 1 d .
C17 C 0.7898(4) 2.1476(4) 0.5007(3) 0.0464(19) Uani 1 1 d .
C18 C 0.8992(3) 2.1805(4) 0.5379(2) 0.0407(18) Uani 1 1 d .
C19 C 0.8644(3) 2.1567(3) 0.5013(2) 0.0366(17) Uani 1 1 d .
C20 C 0.9014(3) 2.1435(3) 0.4635(2) 0.0375(17) Uani 1 1 d .
C21 C 0.9684(4) 2.1585(4) 0.4604(3) 0.054(2) Uani 1 1 d .
H21 H 0.9910 2.1521 0.4343 0.064 Uiso 1 1 calc R
C22 C 1.0016(3) 2.1830(4) 0.4962(3) 0.054(2) Uani 1 1 d .
H22 H 1.0470 2.1934 0.4944 0.065 Uiso 1 1 calc R
C23 C 0.9679(3) 2.1923(4) 0.5348(3) 0.051(2) Uani 1 1 d .
H23 H 0.9915 2.2068 0.5593 0.061 Uiso 1 1 calc R
C24 C 0.8646(4) 2.0408(3) 0.4266(2) 0.0380(17) Uani 1 1 d .
C25 C 0.8360(3) 2.0112(4) 0.3907(2) 0.0396(17) Uani 1 1 d .
H25 H 0.8213 2.0395 0.3679 0.048 Uiso 1 1 calc R
C26 C 0.8289(3) 1.9391(4) 0.3883(2) 0.0403(18) Uani 1 1 d .
H26 H 0.8100 1.9193 0.3635 0.048 Uiso 1 1 calc R
C27 C 0.8491(3) 1.8957(4) 0.4218(2) 0.0382(17) Uani 1 1 d .
C28 C 0.8808(5) 1.9262(4) 0.4564(3) 0.068(3) Uani 1 1 d .
H28 H 0.8970 1.8978 0.4788 0.082 Uiso 1 1 calc R
C29 C 0.8895(4) 1.9997(4) 0.4590(3) 0.064(3) Uani 1 1 d .
H29 H 0.9119 2.0198 0.4824 0.076 Uiso 1 1 calc R
C30 C 0.8386(3) 1.8166(4) 0.4209(3) 0.0419(18) Uani 1 1 d .
C31 C 0.5931(3) 0.8641(3) 0.2391(2) 0.0323(16) Uani 1 1 d .
H31 H 0.6118 0.9084 0.2345 0.039 Uiso 1 1 calc R
C32 C 0.5724(3) 0.7533(3) 0.2345(2) 0.0380(17) Uani 1 1 d .
H32 H 0.5747 0.7065 0.2257 0.046 Uiso 1 1 calc R
C33 C 0.5300(3) 0.7786(3) 0.2647(2) 0.0383(17) Uani 1 1 d .
H33 H 0.4983 0.7531 0.2803 0.046 Uiso 1 1 calc R
C34 C 0.5069(3) 0.9018(3) 0.2915(2) 0.0240(14) Uani 1 1 d .
C35 C 0.5347(3) 0.9677(3) 0.2979(2) 0.0310(15) Uani 1 1 d .
H35 H 0.5788 0.9770 0.2900 0.037 Uiso 1 1 calc R
C36 C 0.4948(3) 1.0196(3) 0.3166(2) 0.0267(15) Uani 1 1 d .
C37 C 0.4304(3) 1.0068(3) 0.3302(2) 0.0311(16) Uani 1 1 d .
H37 H 0.4046 1.0422 0.3426 0.037 Uiso 1 1 calc R
C38 C 0.4051(3) 0.9394(3) 0.3249(2) 0.0290(15) Uani 1 1 d .
C39 C 0.4418(3) 0.8866(3) 0.3058(2) 0.0255(14) Uani 1 1 d .
H39 H 0.4238 0.8417 0.3024 0.031 Uiso 1 1 calc R
C40 C 0.2987(3) 0.8718(3) 0.3258(2) 0.0362(17) Uani 1 1 d .
H40 H 0.3145 0.8340 0.3095 0.043 Uiso 1 1 calc R
C41 C 0.2378(5) 0.9364(5) 0.3634(4) 0.106(4) Uani 1 1 d U
H41 H 0.2008 0.9536 0.3784 0.127 Uiso 1 1 calc R
C42 C 0.2977(5) 0.9672(5) 0.3629(4) 0.099(3) Uani 1 1 d U
H42 H 0.3100 1.0084 0.3771 0.119 Uiso 1 1 calc R
C43 C 0.5691(3) 1.1165(3) 0.2937(2) 0.0329(16) Uani 1 1 d .
H43 H 0.5865 1.0935 0.2694 0.039 Uiso 1 1 calc R
C44 C 0.5103(3) 1.1394(3) 0.3522(2) 0.0406(18) Uani 1 1 d .
H44 H 0.4804 1.1355 0.3752 0.049 Uiso 1 1 calc R
C45 C 0.5494(4) 1.1951(3) 0.3431(3) 0.0458(19) Uani 1 1 d .
H45 H 0.5512 1.2366 0.3592 0.055 Uiso 1 1 calc R
C46 C 0.7769(3) 1.2961(3) 0.3135(2) 0.0299(15) Uani 1 1 d .
H46 H 0.7639 1.3425 0.3087 0.036 Uiso 1 1 calc R
C47 C 0.7800(3) 1.1834(4) 0.3115(2) 0.0370(17) Uani 1 1 d .
H47 H 0.7696 1.1370 0.3046 0.044 Uiso 1 1 calc R
C48 C 0.8309(3) 1.2041(3) 0.3379(2) 0.0338(16) Uani 1 1 d .
H48 H 0.8609 1.1750 0.3525 0.041 Uiso 1 1 calc R
C49 C 0.8705(3) 1.3228(3) 0.3636(2) 0.0286(15) Uani 1 1 d .
C50 C 0.9308(3) 1.2993(3) 0.3806(2) 0.0293(15) Uani 1 1 d .
H50 H 0.9455 1.2535 0.3757 0.035 Uiso 1 1 calc R
C51 C 0.9688(3) 1.3460(3) 0.4050(2) 0.0287(15) Uani 1 1 d .
C52 C 0.9504(3) 1.4152(3) 0.4119(2) 0.0331(16) Uani 1 1 d .
H52 H 0.9776 1.4459 0.4275 0.040 Uiso 1 1 calc R
C53 C 0.8902(3) 1.4370(3) 0.3947(2) 0.0309(16) Uani 1 1 d .
C54 C 0.8496(3) 1.3925(3) 0.3709(2) 0.0300(15) Uani 1 1 d .
H54 H 0.8090 1.4084 0.3599 0.036 Uiso 1 1 calc R
C55 C 0.8793(3) 1.5476(3) 0.4362(2) 0.0395(18) Uani 1 1 d .
H55 H 0.9014 1.5318 0.4610 0.047 Uiso 1 1 calc R
C56 C 0.8336(3) 1.5484(3) 0.3711(2) 0.0369(17) Uani 1 1 d .
H56 H 0.8186 1.5345 0.3438 0.044 Uiso 1 1 calc R
C57 C 0.8250(3) 1.6118(3) 0.3902(2) 0.0393(18) Uani 1 1 d .
H57 H 0.8033 1.6500 0.3775 0.047 Uiso 1 1 calc R
C58 C 1.0520(3) 1.3379(3) 0.4639(2) 0.0413(18) Uani 1 1 d .
H58 H 1.0258 1.3611 0.4844 0.050 Uiso 1 1 calc R
C59 C 1.1333(3) 1.2838(4) 0.4324(2) 0.0404(18) Uani 1 1 d .
H59 H 1.1751 1.2636 0.4275 0.049 Uiso 1 1 calc R
C60 C 1.0836(3) 1.2873(3) 0.4032(2) 0.0403(18) Uani 1 1 d .
H60 H 1.0838 1.2689 0.3751 0.048 Uiso 1 1 calc R
O1 O 0.6871(2) 1.1302(2) 0.23232(15) 0.0359(11) Uani 1 1 d .
O2 O 0.6359(2) 1.2264(2) 0.20952(15) 0.0353(11) Uani 1 1 d .
O3 O 0.7778(2) 1.2169(2) 0.17166(16) 0.0453(13) Uani 1 1 d .
O4 O 0.8369(2) 1.1399(2) 0.13280(18) 0.0494(14) Uani 1 1 d .
O5 O 0.5456(2) 1.1148(2) 0.16809(17) 0.0499(14) Uani 1 1 d .
O6 O 0.3126(2) 0.9090(2) 0.22905(17) 0.0443(13) Uani 1 1 d .
O7 O 0.3927(2) 0.8312(2) 0.21284(16) 0.0417(12) Uani 1 1 d .
O8 O 0.7589(2) 2.1987(3) 0.48235(18) 0.0520(14) Uani 1 1 d .
O9 O 0.7639(3) 2.0933(3) 0.5138(2) 0.0634(16) Uani 1 1 d .
O10 O 0.8054(3) 2.2158(3) 0.57920(18) 0.0643(16) Uani 1 1 d .
O11 O 0.8953(2) 2.1842(3) 0.61530(17) 0.0485(13) Uani 1 1 d .
O12 O 0.8680(2) 2.1138(2) 0.42742(16) 0.0475(13) Uani 1 1 d .
O13 O 0.8620(3) 1.7838(2) 0.45310(19) 0.0565(15) Uani 1 1 d .
O14 O 0.8088(3) 1.7903(3) 0.3898(2) 0.0777(19) Uani 1 1 d .
O15 O 0.6994(2) 0.9947(3) 0.26832(18) 0.0595(15) Uani 1 1 d D
H15A H 0.7343 1.0198 0.2729 0.089 Uiso 1 1 d RD
H15B H 0.6880 1.0014 0.2418 0.089 Uiso 1 1 d RD
O16 O 0.8272(4) 2.3299(4) 0.4820(3) 0.147(4) Uani 1 1 d D
H16A H 0.7922 2.3324 0.5051 0.221 Uiso 1 1 d RD
H16B H 0.8114 2.2947 0.4684 0.221 Uiso 1 1 d RD
O17 O 0.4092(4) 1.1372(5) 0.4469(3) 0.133(3) Uani 1 1 d .
O18 O 1.0585(7) 1.5092(8) 0.4658(5) 0.107(5) Uiso 0.50 1 d PD
H18A H 1.0435 1.5470 0.4549 0.161 Uiso 0.50 1 d PRD
H18B H 1.1015 1.5091 0.4658 0.161 Uiso 0.50 1 d PRD
Zn1 Zn 0.66796(3) 0.80003(4) 0.16274(3) 0.0303(2) Uani 1 1 d .
Zn2 Zn 0.65247(3) 1.24293(4) 0.27390(3) 0.0297(2) Uani 1 1 d .
Zn3 Zn 0.83644(4) 1.69091(4) 0.47249(3) 0.0342(2) Uani 1 1 d .
N1 N 0.6118(2) 0.8068(3) 0.21851(17) 0.0303(13) Uani 1 1 d .
N2 N 0.5431(2) 0.8508(2) 0.26792(17) 0.0258(12) Uani 1 1 d .
N3 N 0.5229(2) 1.0888(3) 0.32071(17) 0.0291(13) Uani 1 1 d .
N4 N 0.5865(2) 1.1808(2) 0.30610(18) 0.0294(13) Uani 1 1 d .
N5 N 0.3367(2) 0.9263(3) 0.33740(19) 0.0354(14) Uani 1 1 d .
N6 N 0.2378(3) 0.8769(3) 0.3395(2) 0.0448(16) Uani 1 1 d .
N7 N 0.7465(2) 1.2413(3) 0.29641(18) 0.0312(13) Uani 1 1 d .
N8 N 0.8294(2) 1.2773(2) 0.33889(17) 0.0270(12) Uani 1 1 d .
N9 N 0.8693(3) 1.5083(3) 0.40064(18) 0.0344(13) Uani 1 1 d .
N10 N 0.8537(3) 1.6120(3) 0.43190(18) 0.0357(14) Uani 1 1 d .
N11 N 1.0322(2) 1.3236(3) 0.42287(18) 0.0320(13) Uani 1 1 d .
N12 N 1.1131(3) 1.3149(3) 0.47119(18) 0.0369(14) Uani 1 1 d .
O19 O 0.7854(8) 2.4634(9) 0.4910(6) 0.290(7) Uiso 1 1 d .

loop_
_atom_site_aniso_label
_atom_site_aniso_U_11
_atom_site_aniso_U_22
_atom_site_aniso_U_33
_atom_site_aniso_U_23
_atom_site_aniso_U_13
_atom_site_aniso_U_12
C1 0.020(3) 0.023(3) 0.031(4) 0.001(3) 0.003(3) -0.004(3)
C2 0.031(4) 0.024(4) 0.047(5) 0.011(3) -0.002(3) -0.004(3)
C3 0.033(4) 0.015(3) 0.043(4) 0.001(3) -0.007(3) -0.001(3)
C4 0.031(3) 0.020(3) 0.036(4) -0.002(3) -0.001(3) -0.003(3)
C5 0.044(4) 0.032(4) 0.045(5) -0.007(4) 0.003(4) -0.001(3)
C6 0.064(5) 0.049(5) 0.042(5) -0.010(4) -0.015(4) -0.006(4)
C7 0.049(4) 0.030(4) 0.058(6) 0.002(4) -0.028(4) -0.008(4)
C8 0.040(4) 0.022(4) 0.054(5) 0.006(4) -0.007(4) 0.003(3)
C9 0.027(3) 0.025(4) 0.057(5) 0.001(3) -0.008(3) -0.004(3)
C10 0.035(4) 0.029(4) 0.072(6) 0.000(4) -0.001(4) 0.000(3)
C11 0.031(4) 0.023(4) 0.064(5) 0.000(3) -0.006(4) 0.008(3)
C12 0.029(3) 0.021(3) 0.042(4) 0.004(3) -0.008(3) 0.003(3)
C13 0.032(4) 0.029(4) 0.046(5) -0.004(3) 0.003(3) -0.005(3)
C14 0.038(4) 0.020(4) 0.065(5) 0.000(4) -0.015(4) -0.002(3)
C15 0.044(4) 0.030(4) 0.034(4) -0.002(3) -0.014(3) -0.005(4)
C16 0.038(4) 0.048(5) 0.049(5) -0.011(4) -0.002(4) -0.011(4)
C17 0.048(4) 0.043(5) 0.048(5) -0.011(4) 0.002(4) -0.012(4)
C18 0.037(4) 0.036(4) 0.048(5) -0.001(4) 0.009(3) 0.006(3)
C19 0.038(4) 0.026(4) 0.045(5) -0.004(3) -0.001(3) -0.004(3)
C20 0.052(4) 0.028(4) 0.033(4) 0.005(3) 0.007(3) 0.004(4)
C21 0.059(5) 0.038(4) 0.065(6) 0.006(4) 0.028(5) 0.013(4)
C22 0.031(4) 0.048(5) 0.083(7) -0.003(5) 0.014(4) 0.002(4)
C23 0.035(4) 0.045(5) 0.073(6) -0.016(4) -0.003(4) -0.003(4)
C24 0.062(4) 0.025(4) 0.026(4) 0.005(3) 0.003(3) 0.011(4)
C25 0.046(4) 0.044(4) 0.029(4) 0.003(3) -0.003(3) 0.009(4)
C26 0.051(4) 0.046(5) 0.024(4) -0.003(3) -0.010(3) 0.001(4)
C27 0.050(4) 0.035(4) 0.029(4) -0.005(3) -0.005(3) 0.007(4)
C28 0.128(8) 0.035(4) 0.040(5) 0.001(4) -0.033(5) 0.009(5)
C29 0.110(7) 0.039(5) 0.041(5) -0.005(4) -0.026(5) 0.000(5)
C30 0.044(4) 0.036(4) 0.046(5) -0.005(4) -0.009(4) 0.004(4)
C31 0.035(4) 0.023(4) 0.040(4) -0.001(3) -0.002(3) 0.001(3)
C32 0.042(4) 0.017(3) 0.055(5) -0.004(3) 0.003(4) 0.001(3)
C33 0.036(4) 0.026(4) 0.053(5) 0.000(3) 0.009(3) -0.005(3)
C34 0.026(3) 0.016(3) 0.030(4) 0.003(3) -0.003(3) 0.003(3)
C35 0.036(4) 0.026(4) 0.031(4) -0.004(3) 0.001(3) -0.004(3)
C36 0.026(3) 0.017(3) 0.037(4) -0.004(3) 0.000(3) -0.004(3)
C37 0.034(4) 0.019(3) 0.039(4) -0.003(3) 0.004(3) 0.002(3)
C38 0.022(3) 0.029(4) 0.036(4) 0.001(3) 0.002(3) -0.006(3)
C39 0.024(3) 0.019(3) 0.034(4) -0.003(3) 0.004(3) 0.005(3)
C40 0.036(4) 0.026(4) 0.047(5) -0.009(3) 0.012(3) -0.007(3)
C41 0.066(5) 0.075(6) 0.175(9) -0.061(6) 0.052(6) -0.022(5)
C42 0.073(5) 0.073(6) 0.151(8) -0.055(6) 0.041(6) -0.025(5)
C43 0.028(3) 0.029(4) 0.042(4) 0.000(3) 0.008(3) -0.006(3)
C44 0.051(4) 0.033(4) 0.038(4) -0.008(3) 0.018(3) -0.011(4)
C45 0.054(4) 0.025(4) 0.058(5) -0.013(4) 0.011(4) -0.004(4)
C46 0.027(3) 0.028(4) 0.034(4) -0.004(3) -0.007(3) 0.004(3)
C47 0.039(4) 0.028(4) 0.044(5) -0.002(3) -0.003(3) -0.002(3)
C48 0.035(4) 0.026(4) 0.040(4) 0.002(3) -0.013(3) 0.008(3)
C49 0.025(3) 0.028(4) 0.033(4) -0.003(3) -0.006(3) -0.001(3)
C50 0.031(3) 0.021(3) 0.036(4) -0.001(3) -0.003(3) -0.002(3)
C51 0.030(3) 0.028(4) 0.028(4) 0.002(3) -0.006(3) 0.005(3)
C52 0.037(4) 0.034(4) 0.029(4) -0.003(3) -0.009(3) 0.000(3)
C53 0.029(3) 0.023(3) 0.041(4) -0.003(3) -0.002(3) 0.002(3)
C54 0.026(3) 0.025(3) 0.038(4) 0.001(3) -0.006(3) 0.002(3)
C55 0.049(4) 0.032(4) 0.037(5) 0.001(3) -0.007(3) 0.006(4)
C56 0.041(4) 0.032(4) 0.038(4) 0.002(3) -0.009(3) 0.007(3)
C57 0.040(4) 0.030(4) 0.048(5) 0.003(4) -0.006(3) 0.007(3)
C58 0.039(4) 0.033(4) 0.052(5) -0.004(4) -0.006(4) 0.003(3)
C59 0.036(4) 0.050(5) 0.035(4) 0.000(4) -0.002(3) 0.013(4)
C60 0.044(4) 0.035(4) 0.042(5) -0.011(4) -0.006(3) 0.011(4)
O1 0.039(3) 0.030(3) 0.039(3) 0.005(2) -0.001(2) 0.001(2)
O2 0.037(2) 0.023(2) 0.046(3) -0.001(2) 0.005(2) 0.001(2)
O3 0.049(3) 0.035(3) 0.051(3) -0.011(3) 0.004(2) -0.018(2)
O4 0.034(3) 0.035(3) 0.079(4) -0.002(3) 0.004(2) 0.002(2)
O5 0.037(3) 0.026(3) 0.087(4) -0.004(3) 0.004(3) -0.009(2)
O6 0.034(3) 0.034(3) 0.066(4) 0.000(3) 0.007(2) -0.001(2)
O7 0.045(3) 0.019(2) 0.061(4) -0.001(2) -0.008(2) 0.000(2)
O8 0.036(3) 0.051(3) 0.069(4) 0.009(3) -0.001(3) -0.004(3)
O9 0.058(3) 0.051(3) 0.081(5) 0.000(3) 0.002(3) -0.021(3)
O10 0.049(3) 0.095(5) 0.050(4) -0.023(3) 0.002(3) 0.010(3)
O11 0.040(3) 0.060(3) 0.045(3) -0.001(3) 0.002(2) -0.005(3)
O12 0.074(3) 0.032(3) 0.036(3) 0.003(2) 0.002(3) 0.010(3)
O13 0.067(3) 0.027(3) 0.075(4) 0.011(3) -0.025(3) -0.004(3)
O14 0.121(5) 0.047(3) 0.065(4) -0.005(3) -0.039(4) -0.009(3)
O15 0.055(3) 0.046(3) 0.078(4) 0.005(3) 0.014(3) 0.000(3)
O16 0.194(9) 0.086(6) 0.162(9) 0.001(6) -0.007(7) -0.044(6)
O17 0.105(6) 0.146(7) 0.147(8) 0.011(6) -0.004(5) 0.016(5)
Zn1 0.0233(4) 0.0246(4) 0.0429(5) -0.0019(4) 0.0026(3) 0.0004(3)
Zn2 0.0273(4) 0.0197(4) 0.0421(5) 0.0007(3) -0.0039(3) -0.0044(3)
Zn3 0.0332(4) 0.0312(4) 0.0382(5) -0.0066(4) -0.0087(3) 0.0058(4)
N1 0.027(3) 0.026(3) 0.039(4) -0.003(3) 0.000(2) 0.002(2)
N2 0.021(3) 0.020(3) 0.036(3) -0.003(2) 0.002(2) -0.001(2)
N3 0.025(3) 0.021(3) 0.041(3) -0.009(3) 0.006(2) -0.010(2)
N4 0.032(3) 0.017(3) 0.039(4) 0.002(2) 0.003(3) -0.004(2)
N5 0.022(3) 0.018(3) 0.066(4) -0.015(3) 0.014(3) -0.002(2)
N6 0.031(3) 0.027(3) 0.076(5) -0.014(3) 0.008(3) -0.008(3)
N7 0.027(3) 0.025(3) 0.042(4) -0.007(3) -0.003(2) -0.001(3)
N8 0.027(3) 0.019(3) 0.035(3) -0.002(2) -0.008(2) 0.001(2)
N9 0.040(3) 0.026(3) 0.037(4) -0.007(3) -0.005(3) 0.008(3)
N10 0.039(3) 0.036(3) 0.032(3) -0.005(3) -0.002(3) 0.004(3)
N11 0.032(3) 0.028(3) 0.036(3) -0.008(3) -0.011(3) 0.007(3)
N12 0.035(3) 0.037(3) 0.039(4) -0.005(3) -0.009(3) 0.010(3)

loop_
_atom_type_symbol
_atom_type_description
_atom_type_scat_dispersion_real
_atom_type_scat_dispersion_imag
_atom_type_scat_source
C C 0.0033 0.0016 'International Tables Vol C Tables 4.2.6.8 and 6.1.1.4'
H H 0.0000 0.0000 'International Tables Vol C Tables 4.2.6.8 and 6.1.1.4'
O O 0.0106 0.0060 'International Tables Vol C Tables 4.2.6.8 and 6.1.1.4'
Zn Zn 0.2839 1.4301 'International Tables Vol C Tables 4.2.6.8 and 6.1.1.4'
N N 0.0061 0.0033 'International Tables Vol C Tables 4.2.6.8 and 6.1.1.4'

loop_
_geom_angle_atom_site_label_1
_geom_angle_atom_site_label_2
_geom_angle_atom_site_label_3
_geom_angle
_geom_angle_site_symmetry_1
_geom_angle_site_symmetry_3
O1 C1 O2 122.2(6) . .
O1 C1 C3 118.8(5) . .
O2 C1 C3 118.8(6) . .
O4 C2 O3 125.0(6) . .
O4 C2 C4 118.9(6) . .
O3 C2 C4 116.1(6) . .
C8 C3 C4 118.1(6) . .
C8 C3 C1 119.2(6) . .
C4 C3 C1 122.5(5) . .
C5 C4 C3 120.1(6) . .
C5 C4 C2 119.9(6) . .
C3 C4 C2 119.9(6) . .
C4 C5 C6 121.6(7) . .
C4 C5 H5 119.2 . .
C6 C5 H5 119.2 . .
C5 C6 C7 119.0(7) . .
C5 C6 H6 120.5 . .
C7 C6 H6 120.5 . .
C6 C7 C8 120.1(6) . .
C6 C7 H7 119.9 . .
C8 C7 H7 119.9 . .
C3 C8 O5 116.5(6) . .
C3 C8 C7 121.1(7) . .
O5 C8 C7 122.1(6) . .
C14 C9 O5 114.3(6) . .
C14 C9 C10 120.8(6) . .
O5 C9 C10 124.9(6) . .
C11 C10 C9 117.8(6) . .
C11 C10 H10 121.1 . .
C9 C10 H10 121.1 . .
C10 C11 C12 122.6(6) . .
C10 C11 H11 118.7 . .
C12 C11 H11 118.7 . .
C13 C12 C11 118.0(6) . .
C13 C12 C15 120.9(6) . .
C11 C12 C15 121.0(6) . .
C14 C13 C12 120.7(6) . .
C14 C13 H13 119.6 . .
C12 C13 H13 119.6 . .
C13 C14 C9 120.0(6) . .
C13 C14 H14 120.0 . .
C9 C14 H14 120.0 . .
O6 C15 O7 125.2(6) . .
O6 C15 C12 120.1(6) . .
O7 C15 C12 114.7(6) . .
O10 C16 O11 121.8(7) . .
O10 C16 C18 120.1(7) . .
O11 C16 C18 118.1(6) . .
O9 C17 O8 125.5(7) . .
O9 C17 C19 120.9(7) . .
O8 C17 C19 113.3(6) . .
C23 C18 C19 119.0(7) . .
C23 C18 C16 120.0(7) . .
C19 C18 C16 121.0(6) . .
C18 C19 C20 117.7(6) . .
C18 C19 C17 122.7(6) . .
C20 C19 C17 119.6(6) . .
C21 C20 C19 122.2(7) . .
C21 C20 O12 119.5(7) . .
C19 C20 O12 118.3(6) . .
C22 C21 C20 119.4(7) . .
C22 C21 H21 120.3 . .
C20 C21 H21 120.3 . .
C21 C22 C23 120.0(7) . .
C21 C22 H22 120.0 . .
C23 C22 H22 120.0 . .
C22 C23 C18 121.4(7) . .
C22 C23 H23 119.3 . .
C18 C23 H23 119.3 . .
C29 C24 C25 120.5(7) . .
C29 C24 O12 122.8(7) . .
C25 C24 O12 116.6(6) . .
C24 C25 C26 119.7(6) . .
C24 C25 H25 120.1 . .
C26 C25 H25 120.1 . .
C25 C26 C27 121.6(6) . .
C25 C26 H26 119.2 . .
C27 C26 H26 119.2 . .
C28 C27 C26 117.6(7) . .
C28 C27 C30 119.9(7) . .
C26 C27 C30 122.5(6) . .
C27 C28 C29 121.4(7) . .
C27 C28 H28 119.3 . .
C29 C28 H28 119.3 . .
C24 C29 C28 118.9(7) . .
C24 C29 H29 120.5 . .
C28 C29 H29 120.5 . .
O14 C30 O13 126.2(7) . .
O14 C30 C27 118.8(7) . .
O13 C30 C27 115.0(6) . .
N1 C31 N2 111.7(6) . .
N1 C31 H31 124.2 . .
N2 C31 H31 124.2 . .
C33 C32 N1 110.1(6) . .
C33 C32 H32 125.0 . .
N1 C32 H32 125.0 . .
C32 C33 N2 106.4(6) . .
C32 C33 H33 126.8 . .
N2 C33 H33 126.8 . .
C35 C34 C39 121.0(6) . .
C35 C34 N2 119.2(5) . .
C39 C34 N2 119.7(5) . .
C34 C35 C36 118.0(6) . .
C34 C35 H35 121.0 . .
C36 C35 H35 121.0 . .
C37 C36 C35 122.4(5) . .
C37 C36 N3 120.1(5) . .
C35 C36 N3 117.5(5) . .
C36 C37 C38 118.0(6) . .
C36 C37 H37 121.0 . .
C38 C37 H37 121.0 . .
C39 C38 C37 122.0(5) . .
C39 C38 N5 119.6(5) . .
C37 C38 N5 118.3(5) . .
C38 C39 C34 118.5(5) . .
C38 C39 H39 120.7 . .
C34 C39 H39 120.7 . .
N6 C40 N5 113.1(6) . .
N6 C40 H40 123.5 . .
N5 C40 H40 123.5 . .
C42 C41 N6 111.3(8) . .
C42 C41 H41 124.4 . .
N6 C41 H41 124.4 . .
C41 C42 N5 105.8(8) . .
C41 C42 H42 127.1 . .
N5 C42 H42 127.1 . .
N4 C43 N3 111.1(6) . .
N4 C43 H43 124.4 . .
N3 C43 H43 124.4 . .
C45 C44 N3 107.2(6) . .
C45 C44 H44 126.4 . .
N3 C44 H44 126.4 . .
C44 C45 N4 109.0(6) . .
C44 C45 H45 125.5 . .
N4 C45 H45 125.5 . .
N7 C46 N8 112.3(5) . .
N7 C46 H46 123.9 . .
N8 C46 H46 123.9 . .
C48 C47 N7 109.7(6) . .
C48 C47 H47 125.2 . .
N7 C47 H47 125.2 . .
C47 C48 N8 106.6(6) . .
C47 C48 H48 126.7 . .
N8 C48 H48 126.7 . .
C50 C49 C54 120.1(6) . .
C50 C49 N8 120.6(5) . .
C54 C49 N8 119.3(5) . .
C49 C50 C51 118.2(6) . .
C49 C50 H50 120.9 . .
C51 C50 H50 120.9 . .
C52 C51 C50 123.1(5) . .
C52 C51 N11 117.1(5) . .
C50 C51 N11 119.7(5) . .
C53 C52 C51 117.3(6) . .
C53 C52 H52 121.3 . .
C51 C52 H52 121.3 . .
C52 C53 C54 122.2(6) . .
C52 C53 N9 119.4(6) . .
C54 C53 N9 118.4(5) . .
C53 C54 C49 119.1(5) . .
C53 C54 H54 120.4 . .
C49 C54 H54 120.4 . .
N10 C55 N9 111.9(6) . .
N10 C55 H55 124.1 . .
N9 C55 H55 124.1 . .
C57 C56 N9 105.7(6) . .
C57 C56 H56 127.1 . .
N9 C56 H56 127.1 . .
C56 C57 N10 110.3(6) . .
C56 C57 H57 124.8 . .
N10 C57 H57 124.8 . .
N12 C58 N11 111.4(6) . .
N12 C58 H58 124.3 . .
N11 C58 H58 124.3 . .
C60 C59 N12 109.7(6) . .
C60 C59 H59 125.1 . .
N12 C59 H59 125.1 . .
C59 C60 N11 106.4(6) . .
C59 C60 H60 126.8 . .
N11 C60 H60 126.8 . .
C1 O2 Zn2 103.7(4) . .
C2 O3 Zn1 119.6(4) . 7_765
C9 O5 C8 120.8(5) . .
C15 O7 Zn2 127.9(4) . 4_645
C17 O8 Zn3 119.0(5) . 7_765
C16 O11 Zn1 107.2(4) . 2_685
C24 O12 C20 115.9(5) . .
C30 O13 Zn3 126.6(5) . .
H15A O15 H15B 106.7 . .
H16A O16 H16B 97.3 . .
H18A O18 H18B 110.8 . .
O3 Zn1 O11 126.4(2) 7_755 2_684
O3 Zn1 N6 102.0(2) 7_755 6_656
O11 Zn1 N6 108.1(2) 2_684 6_656
O3 Zn1 N1 103.8(2) 7_755 .
O11 Zn1 N1 105.1(2) 2_684 .
N6 Zn1 N1 111.1(2) 6_656 .
O7 Zn2 N7 112.1(2) 4_655 .
O7 Zn2 N4 95.7(2) 4_655 .
N7 Zn2 N4 115.6(2) . .
O7 Zn2 O2 105.17(19) 4_655 .
N7 Zn2 O2 119.2(2) . .
N4 Zn2 O2 106.24(19) . .
O13 Zn3 O8 103.8(2) . 7_755
O13 Zn3 N10 116.8(2) . .
O8 Zn3 N10 109.2(2) 7_755 .
O13 Zn3 N12 100.6(2) . 5_786
O8 Zn3 N12 111.4(2) 7_755 5_786
N10 Zn3 N12 114.5(2) . 5_786
C31 N1 C32 106.0(5) . .
C31 N1 Zn1 127.6(5) . .
C32 N1 Zn1 124.4(4) . .
C31 N2 C33 105.8(5) . .
C31 N2 C34 125.9(5) . .
C33 N2 C34 127.9(5) . .
C43 N3 C44 106.5(5) . .
C43 N3 C36 124.8(5) . .
C44 N3 C36 128.7(5) . .
C43 N4 C45 106.1(5) . .
C43 N4 Zn2 124.5(4) . .
C45 N4 Zn2 129.4(4) . .
C40 N5 C42 105.8(6) . .
C40 N5 C38 127.1(5) . .
C42 N5 C38 127.1(6) . .
C40 N6 C41 103.9(6) . .
C40 N6 Zn1 125.8(5) . 6_556
C41 N6 Zn1 128.6(5) . 6_556
C46 N7 C47 105.9(5) . .
C46 N7 Zn2 124.0(4) . .
C47 N7 Zn2 126.1(4) . .
C46 N8 C48 105.6(5) . .
C46 N8 C49 126.6(5) . .
C48 N8 C49 127.6(5) . .
C55 N9 C56 107.9(5) . .
C55 N9 C53 126.1(6) . .
C56 N9 C53 126.0(6) . .
C55 N10 C57 104.2(5) . .
C55 N10 Zn3 134.3(5) . .
C57 N10 Zn3 120.4(4) . .
C58 N11 C60 107.1(5) . .
C58 N11 C51 123.5(5) . .
C60 N11 C51 129.3(6) . .
C58 N12 C59 105.4(6) . .
C58 N12 Zn3 129.2(5) . 5_786
C59 N12 Zn3 124.7(4) . 5_786

loop_
_geom_bond_atom_site_label_1
_geom_bond_atom_site_label_2
_geom_bond_distance
_geom_bond_site_symmetry_2
C1 O1 1.250(7) .
C1 O2 1.271(7) .
C1 C3 1.498(9) .
C2 O4 1.243(7) .
C2 O3 1.268(8) .
C2 C4 1.501(8) .
C3 C8 1.385(9) .
C3 C4 1.415(8) .
C4 C5 1.374(9) .
C5 C6 1.384(9) .
C5 H5 0.9300 .
C6 C7 1.385(10) .
C6 H6 0.9300 .
C7 C8 1.396(10) .
C7 H7 0.9300 .
C8 O5 1.394(8) .
C9 C14 1.376(9) .
C9 O5 1.391(7) .
C9 C10 1.400(9) .
C10 C11 1.366(9) .
C10 H10 0.9300 .
C11 C12 1.389(9) .
C11 H11 0.9300 .
C12 C13 1.388(8) .
C12 C15 1.517(9) .
C13 C14 1.373(8) .
C13 H13 0.9300 .
C14 H14 0.9300 .
C15 O6 1.237(8) .
C15 O7 1.280(7) .
C16 O10 1.230(8) .
C16 O11 1.282(8) .
C16 C18 1.489(10) .
C17 O9 1.221(8) .
C17 O8 1.281(9) .
C17 C19 1.500(9) .
C18 C23 1.393(9) .
C18 C19 1.398(9) .
C19 C20 1.400(9) .
C20 C21 1.371(9) .
C20 O12 1.410(8) .
C21 C22 1.364(11) .
C21 H21 0.9300 .
C22 C23 1.376(11) .
C22 H22 0.9300 .
C23 H23 0.9300 .
C24 C29 1.359(9) .
C24 C25 1.364(9) .
C24 O12 1.387(7) .
C25 C26 1.377(9) .
C25 H25 0.9300 .
C26 C27 1.380(9) .
C26 H26 0.9300 .
C27 C28 1.365(10) .
C27 C30 1.518(9) .
C28 C29 1.409(10) .
C28 H28 0.9300 .
C29 H29 0.9300 .
C30 O14 1.231(8) .
C30 O13 1.258(8) .
C31 N1 1.315(8) .
C31 N2 1.358(8) .
C31 H31 0.9300 .
C32 C33 1.344(9) .
C32 N1 1.375(8) .
C32 H32 0.9300 .
C33 N2 1.401(7) .
C33 H33 0.9300 .
C34 C35 1.384(8) .
C34 C39 1.402(8) .
C34 N2 1.409(7) .
C35 C36 1.391(8) .
C35 H35 0.9300 .
C36 C37 1.373(8) .
C36 N3 1.435(7) .
C37 C38 1.385(8) .
C37 H37 0.9300 .
C38 C39 1.374(8) .
C38 N5 1.439(7) .
C39 H39 0.9300 .
C40 N6 1.291(8) .
C40 N5 1.331(8) .
C40 H40 0.9300 .
C41 C42 1.330(11) .
C41 N6 1.347(10) .
C41 H41 0.9300 .
C42 N5 1.351(10) .
C42 H42 0.9300 .
C43 N4 1.325(7) .
C43 N3 1.349(7) .
C43 H43 0.9300 .
C44 C45 1.343(9) .
C44 N3 1.385(8) .
C44 H44 0.9300 .
C45 N4 1.386(8) .
C45 H45 0.9300 .
C46 N7 1.315(7) .
C46 N8 1.355(7) .
C46 H46 0.9300 .
C47 C48 1.360(9) .
C47 N7 1.367(8) .
C47 H47 0.9300 .
C48 N8 1.389(7) .
C48 H48 0.9300 .
C49 C50 1.386(8) .
C49 C54 1.405(8) .
C49 N8 1.413(7) .
C50 C51 1.387(8) .
C50 H50 0.9300 .
C51 C52 1.380(8) .
C51 N11 1.445(7) .
C52 C53 1.376(8) .
C52 H52 0.9300 .
C53 C54 1.381(8) .
C53 N9 1.429(7) .
C54 H54 0.9300 .
C55 N10 1.333(8) .
C55 N9 1.339(8) .
C55 H55 0.9300 .
C56 C57 1.351(9) .
C56 N9 1.382(8) .
C56 H56 0.9300 .
C57 N10 1.404(8) .
C57 H57 0.9300 .
C58 N12 1.315(8) .
C58 N11 1.349(8) .
C58 H58 0.9300 .
C59 C60 1.343(9) .
C59 N12 1.390(8) .
C59 H59 0.9300 .
C60 N11 1.375(8) .
C60 H60 0.9300 .
O2 Zn2 2.030(5) .
O3 Zn1 1.933(4) 7_765
O7 Zn2 1.947(4) 4_645
O8 Zn3 1.934(5) 7_765
O11 Zn1 1.952(5) 2_685
O13 Zn3 1.931(5) .
O15 H15A 0.8559 .
O15 H15B 0.8542 .
O16 H16A 0.9979 .
O16 H16B 0.8486 .
O18 H18A 0.8478 .
O18 H18B 0.8576 .
Zn1 O3 1.933(4) 7_755
Zn1 O11 1.952(5) 2_684
Zn1 N6 2.020(5) 6_656
Zn1 N1 2.052(5) .
Zn2 O7 1.947(4) 4_655
Zn2 N7 2.001(5) .
Zn2 N4 2.026(5) .
Zn3 O8 1.934(5) 7_755
Zn3 N10 1.979(5) .
Zn3 N12 2.006(5) 5_786
N6 Zn1 2.020(5) 6_556
N12 Zn3 2.006(5) 5_786
